data_7124871
loop_
_publ_author_name
'Zheng, Fangrui'
'Leung, Tsz-Fai'
'Chan, Ka-Wing'
'Sung, Herman H. Y.'
'Williams, Ian D.'
'Xie, Zuowei'
'Jia, Guochen'

_publ_section_title
;
 Phosphine-catalyzed cage carbon functionalization of o-carborane: facile
 synthesis of alkenylcarboranes.
;
_journal_issue 71
_journal_name_full 'Chemical communications (Cambridge, England)'
_journal_page_first 10767
_journal_page_last 10770
_journal_paper_doi 10.1039/c6cc05283e
_journal_volume 52
_journal_year 2016
_chemical_formula_moiety 'C11 H20 B10 O3'
_chemical_formula_sum 'C11 H20 B10 O3'
_chemical_formula_weight 308.37
_space_group_crystal_system monoclinic
_space_group_IT_number 14
_space_group_name_Hall '-P 2yn'
_space_group_name_H-M_alt 'P 1 21/n 1'
_atom_sites_solution_hydrogens geom
_atom_sites_solution_primary direct
_atom_sites_solution_secondary difmap
_audit_creation_date 2015-09-07
_audit_creation_method
;
Olex2 1.2
(compiled 2015.01.26 svn.r3150 for OlexSys, GUI svn.r4998)
;
_audit_update_record
;
2015-10-20 deposited with the CCDC.
2016-08-02 downloaded from the CCDC.
;
_cell_angle_alpha 90.00
_cell_angle_beta 100.0500(11)
_cell_angle_gamma 90.00
_cell_formula_units_Z 8
_cell_length_a 22.1533(3)
_cell_length_b 6.78019(7)
_cell_length_c 23.3341(3)
_cell_measurement_reflns_used 9679
_cell_measurement_temperature 99.96(10)
_cell_measurement_theta_max 75.2480
_cell_measurement_theta_min 5.0710
_cell_volume 3451.09(7)
_computing_cell_refinement
;
CrysAlisPro, Agilent Technologies,
Version 1.171.37.35 (release 13-08-2014 CrysAlis171 .NET)
(compiled Aug 13 2014,18:06:01)
;
_computing_data_collection
;
CrysAlisPro, Agilent Technologies,
Version 1.171.37.35 (release 13-08-2014 CrysAlis171 .NET)
(compiled Aug 13 2014,18:06:01)
;
_computing_data_reduction
;
CrysAlisPro, Agilent Technologies,
Version 1.171.37.35 (release 13-08-2014 CrysAlis171 .NET)
(compiled Aug 13 2014,18:06:01)
;
_computing_molecular_graphics 'Olex2 (Dolomanov et al., 2009)'
_computing_publication_material 'Olex2 (Dolomanov et al., 2009)'
_computing_structure_refinement 'XL (Sheldrick, 2008)'
_computing_structure_solution 'ShelXS (Sheldrick, 2008)'
_diffrn_ambient_environment N~2~
_diffrn_ambient_temperature 99.96(10)
_diffrn_detector 'CCD plate'
_diffrn_detector_area_resol_mean 10.3587
_diffrn_detector_type Atlas
_diffrn_measured_fraction_theta_full 0.971
_diffrn_measured_fraction_theta_max 0.971
_diffrn_measurement_details
;
#__ type_ start__ end____ width___ exp.time_
  1 omega  -71.00   38.00   1.0000    2.0000
omega____ theta____ kappa____ phi______ frames
    -      -40.8203   77.0000  -30.0000 109

#__ type_ start__ end____ width___ exp.time_
  2 omega  -69.00   38.00   1.0000    2.0000
omega____ theta____ kappa____ phi______ frames
    -      -40.8203   77.0000 -150.0000 107

#__ type_ start__ end____ width___ exp.time_
  3 omega   23.00   92.00   1.0000    2.0000
omega____ theta____ kappa____ phi______ frames
    -       40.8203 -125.0000   60.0000 69

#__ type_ start__ end____ width___ exp.time_
  4 omega   96.00  122.00   1.0000    4.0000
omega____ theta____ kappa____ phi______ frames
    -      110.5703 -125.0000  -30.0000 26

#__ type_ start__ end____ width___ exp.time_
  5 omega   53.00  144.00   1.0000    4.0000
omega____ theta____ kappa____ phi______ frames
    -      110.5703  -77.0000    0.0000 91

#__ type_ start__ end____ width___ exp.time_
  6 omega   54.00  168.00   1.0000    4.0000
omega____ theta____ kappa____ phi______ frames
    -      110.5703   15.0000  120.0000 114

#__ type_ start__ end____ width___ exp.time_
  7 omega  121.00  178.00   1.0000    4.0000
omega____ theta____ kappa____ phi______ frames
    -      110.5703   61.0000    0.0000 57

#__ type_ start__ end____ width___ exp.time_
  8 omega   81.00  178.00   1.0000    4.0000
omega____ theta____ kappa____ phi______ frames
    -      110.5703   61.0000  150.0000 97

#__ type_ start__ end____ width___ exp.time_
  9 omega   37.00   64.00   1.0000    4.0000
omega____ theta____ kappa____ phi______ frames
    -      110.5703 -125.0000  -30.0000 27

#__ type_ start__ end____ width___ exp.time_
 10 omega   37.00  121.00   1.0000    4.0000
omega____ theta____ kappa____ phi______ frames
    -      110.5703 -125.0000 -120.0000 84

#__ type_ start__ end____ width___ exp.time_
 11 omega   33.00   66.00   1.0000    4.0000
omega____ theta____ kappa____ phi______ frames
    -      110.5703  -30.0000  -90.0000 33

#__ type_ start__ end____ width___ exp.time_
 12 omega   32.00  130.00   1.0000    4.0000
omega____ theta____ kappa____ phi______ frames
    -      110.5703  -77.0000 -120.0000 98

#__ type_ start__ end____ width___ exp.time_
 13 omega -115.00  -29.00   1.0000    2.0000
omega____ theta____ kappa____ phi______ frames
    -      -40.8203  -57.0000   90.0000 86
;
_diffrn_measurement_device 'kappa diffractometer'
_diffrn_measurement_device_type 'SuperNova, Dual, Cu at zero, Atlas'
_diffrn_measurement_method '\w scans'
_diffrn_orient_matrix_UB_11 -0.0537013000
_diffrn_orient_matrix_UB_12 0.0567672000
_diffrn_orient_matrix_UB_13 -0.0484944000
_diffrn_orient_matrix_UB_21 -0.0443687000
_diffrn_orient_matrix_UB_22 -0.1180493000
_diffrn_orient_matrix_UB_23 0.0309518000
_diffrn_orient_matrix_UB_31 -0.0117821000
_diffrn_orient_matrix_UB_32 0.1853346000
_diffrn_orient_matrix_UB_33 0.0345309000
_diffrn_radiation_monochromator mirror
_diffrn_radiation_probe x-ray
_diffrn_radiation_type CuK\a
_diffrn_radiation_wavelength 1.54184
_diffrn_reflns_av_R_equivalents 0.0217
_diffrn_reflns_av_unetI/netI 0.0224
_diffrn_reflns_limit_h_max 27
_diffrn_reflns_limit_h_min -24
_diffrn_reflns_limit_k_max 8
_diffrn_reflns_limit_k_min -3
_diffrn_reflns_limit_l_max 28
_diffrn_reflns_limit_l_min -29
_diffrn_reflns_number 19628
_diffrn_reflns_theta_full 75.46
_diffrn_reflns_theta_max 75.46
_diffrn_reflns_theta_min 5.08
_diffrn_source 'sealed X-ray tube'
_diffrn_source_current 0.80
_diffrn_source_power 0.040
_diffrn_source_target Cu
_diffrn_source_type 'SuperNova (Cu) X-ray Source'
_diffrn_source_voltage 50
_exptl_absorpt_coefficient_mu 0.540
_exptl_absorpt_correction_T_max 1.00000
_exptl_absorpt_correction_T_min 0.89017
_exptl_absorpt_correction_type multi-scan
_exptl_absorpt_process_details
;
CrysAlisPro, Agilent Technologies,
Version 1.171.37.35 (release 13-08-2014 CrysAlis171 .NET)
(compiled Aug 13 2014,18:06:01)
Empirical absorption correction using spherical harmonics,
 implemented in SCALE3 ABSPACK scaling algorithm.
;
_exptl_crystal_colour colourless
_exptl_crystal_colour_primary colourless
_exptl_crystal_density_diffrn 1.187
_exptl_crystal_density_method 'not measured'
_exptl_crystal_description block
_exptl_crystal_F_000 1280
_exptl_crystal_size_max 0.28
_exptl_crystal_size_mid 0.25
_exptl_crystal_size_min 0.1
_refine_diff_density_max 0.580
_refine_diff_density_min -0.517
_refine_diff_density_rms 0.042
_refine_ls_extinction_method none
_refine_ls_goodness_of_fit_ref 1.001
_refine_ls_hydrogen_treatment constr
_refine_ls_matrix_type full
_refine_ls_number_parameters 434
_refine_ls_number_reflns 6963
_refine_ls_number_restraints 3
_refine_ls_restrained_S_all 1.003
_refine_ls_R_factor_all 0.0533
_refine_ls_R_factor_gt 0.0470
_refine_ls_shift/su_max 0.001
_refine_ls_shift/su_mean 0.000
_refine_ls_structure_factor_coef Fsqd
_refine_ls_weighting_details 'calc w=1/[\s^2^(Fo^2^)+(0.0720P)^2^+1.4010P] where P=(Fo^2^+2Fc^2^)/3'
_refine_ls_weighting_scheme calc
_refine_ls_wR_factor_gt 0.1247
_refine_ls_wR_factor_ref 0.1317
_reflns_number_gt 6104
_reflns_number_total 6963
_reflns_threshold_expression >2sigma(I)
_cod_data_source_file c6cc05283e2.cif
_cod_data_source_block cpd3m_zheng8cult
_cod_database_code 7124871
_chemical_oxdiff_formula 'B10 C11 H15 O1'
_reflns_odcompleteness_completeness 99.68
_reflns_odcompleteness_iscentric 1
_reflns_odcompleteness_theta 68.13
_olex2_refinement_description
;
1. Fixed Uiso
 At 1.2 times of:
  All B(H) groups, All C(H) groups, All C(H,H) groups
 At 1.5 times of:
  All C(H,H,H) groups
2. Restrained distances
 C7A-C6A
 1.52 with sigma of 0.01
 C7A-C6A \\sim C7B-C6B
 with sigma of 0.02
 O2A-C6A \\sim O2A-C6B
 with sigma of 0.02
3. Others
 Fixed Sof: C6A(0.45) H6AA(0.45) H6AB(0.45) C6B(0.55) H6BA(0.55) H6BB(0.55)
 C7A(0.45) H7AA(0.45) H7AB(0.45) H7AC(0.45) C7B(0.55) H7BA(0.55) H7BB(0.55)
 H7BC(0.55)
4.a Secondary CH2 refined with riding coordinates:
 C6(H6B,H6C), C6A(H6AA,H6AB), C6B(H6BA,H6BB)
4.b Aromatic/amide H refined with riding coordinates:
 C4(H4B), C12(H12C), C13(H13), C14(H14), C5A(H5AA), C12A(H12B), C13A(H13A),
 C14A(H14A)
4.c Idealised Me refined as rotating group:
 C7(H7B,H7C,H7D), C7A(H7AA,H7AB,H7AC), C7B(H7BA,H7BB,H7BC)
4.d Boron cage BH refined with riding coordinates:
 B3(H3), B4(H4), B5(H5), B6(H6), B7(H7), B8(H8), B9(H9), B10(H10), B11(H11),
 B12(H12), C2(H2), B3A(H3A), B4A(H4A), B5A(H5A), B6A(H6A), B7A(H7A), B8A(H8A),
 B9A(H9A), B10A(H10A), B11A(H11A), B12A(H12A), C2A(H2A)
;
_olex2_date_sample_data_collection 2015-07-15
_olex2_submission_special_instructions 'No special instructions were received'

loop_
_space_group_symop_id
_space_group_symop_operation_xyz
1 'x, y, z'
2 '-x+1/2, y+1/2, -z+1/2'
3 '-x, -y, -z'
4 'x-1/2, -y-1/2, z-1/2'

loop_
_atom_site_label
_atom_site_type_symbol
_atom_site_fract_x
_atom_site_fract_y
_atom_site_fract_z
_atom_site_U_iso_or_equiv
_atom_site_adp_type
_atom_site_occupancy
_atom_site_calc_flag
_atom_site_disorder_assembly
_atom_site_disorder_group
_atom_site_refinement_flags_posn
O1 O 0.23451(4) 0.10847(16) 0.53951(4) 0.0316(2) Uani 1 d . . .
O2 O 0.24161(4) -0.13582(13) 0.60532(4) 0.0228(2) Uani 1 d . . .
O3 O 0.17378(4) 0.13440(15) 0.65651(4) 0.0287(2) Uani 1 d . . .
B3 B 0.37702(7) 0.4526(2) 0.61699(6) 0.0215(3) Uani 1 d . . .
H3 H 0.3479 0.5712 0.6293 0.026 Uiso 1 calc . . R
B4 B 0.41852(6) 0.2873(2) 0.66897(6) 0.0217(3) Uani 1 d . . .
H4 H 0.4167 0.2996 0.7156 0.026 Uiso 1 calc . . R
B5 B 0.42259(7) 0.0527(2) 0.63511(6) 0.0224(3) Uani 1 d . . .
H5 H 0.4234 -0.0856 0.6599 0.027 Uiso 1 calc . . R
B6 B 0.38336(7) 0.0710(2) 0.56239(6) 0.0220(3) Uani 1 d . . .
H6 H 0.3581 -0.0543 0.5398 0.026 Uiso 1 calc . . R
B7 B 0.41844(7) 0.4803(2) 0.55908(7) 0.0244(3) Uani 1 d . . .
H7 H 0.4165 0.6182 0.5340 0.029 Uiso 1 calc . . R
B8 B 0.45767(7) 0.4626(2) 0.63208(7) 0.0242(3) Uani 1 d . . .
H8 H 0.4819 0.5892 0.6549 0.029 Uiso 1 calc . . R
B9 B 0.48624(7) 0.2158(2) 0.64309(7) 0.0242(3) Uani 1 d . . .
H9 H 0.5292 0.1832 0.6731 0.029 Uiso 1 calc . . R
B10 B 0.46421(7) 0.0814(2) 0.57683(7) 0.0243(3) Uani 1 d . . .
H10 H 0.4926 -0.0379 0.5637 0.029 Uiso 1 calc . . R
B11 B 0.42190(7) 0.2459(2) 0.52513(7) 0.0241(3) Uani 1 d . . .
H11 H 0.4219 0.2333 0.4781 0.029 Uiso 1 calc . . R
B12 B 0.48612(7) 0.3352(2) 0.57494(7) 0.0242(3) Uani 1 d . . .
H12 H 0.5289 0.3796 0.5606 0.029 Uiso 1 calc . . R
C1 C 0.35953(5) 0.20253(18) 0.61795(5) 0.0187(2) Uani 1 d . . .
C2 C 0.36052(6) 0.31359(19) 0.55499(5) 0.0210(3) Uani 1 d . . .
H2 H 0.3173 0.3457 0.5254 0.025 Uiso 1 calc . . R
C3 C 0.29815(5) 0.15160(18) 0.63263(5) 0.0192(2) Uani 1 d . . .
C4 C 0.28156(6) 0.21052(18) 0.68253(6) 0.0217(3) Uani 1 d . . .
H4B H 0.3118 0.2703 0.7096 0.026 Uiso 1 calc . . R
C5 C 0.25445(5) 0.04172(19) 0.58694(5) 0.0207(3) Uani 1 d . . .
C6 C 0.19290(7) -0.2421(2) 0.56734(6) 0.0318(3) Uani 1 d . . .
H6B H 0.2075 -0.2888 0.5329 0.038 Uiso 1 calc . . R
H6C H 0.1581 -0.1559 0.5552 0.038 Uiso 1 calc . . R
C7 C 0.17482(8) -0.4109(2) 0.60089(9) 0.0489(5) Uani 1 d . . .
H7B H 0.1416 -0.4806 0.5776 0.073 Uiso 1 calc . . GR
H7C H 0.1621 -0.3632 0.6356 0.073 Uiso 1 calc . . GR
H7D H 0.2091 -0.4982 0.6112 0.073 Uiso 1 calc . . GR
C11 C 0.22209(6) 0.19118(18) 0.69856(6) 0.0223(3) Uani 1 d . . .
C12 C 0.20141(7) 0.2313(2) 0.74893(6) 0.0269(3) Uani 1 d . . .
H12C H 0.2248 0.2730 0.7839 0.032 Uiso 1 calc . . R
C13 C 0.13722(7) 0.1969(2) 0.73773(7) 0.0319(3) Uani 1 d . . .
H13 H 0.1104 0.2110 0.7640 0.038 Uiso 1 calc . . R
C14 C 0.12266(7) 0.1400(2) 0.68185(7) 0.0339(3) Uani 1 d . . .
H14 H 0.0833 0.1089 0.6630 0.041 Uiso 1 calc . . R
O1A O 0.25259(5) 0.46634(17) 0.45828(4) 0.0330(2) Uani 1 d . . .
O2A O 0.24841(5) 0.68184(16) 0.38496(4) 0.0345(3) Uani 1 d . . D
O3A O 0.32548(5) 0.38234(19) 0.35287(5) 0.0416(3) Uani 1 d A . .
B3A B 0.10532(7) 0.4724(2) 0.42600(7) 0.0277(3) Uani 1 d . . .
H3A H 0.1292 0.5987 0.4494 0.033 Uiso 1 calc . . R
B4A B 0.07203(7) 0.4861(2) 0.35148(7) 0.0278(3) Uani 1 d . . .
H4A H 0.0738 0.6224 0.3262 0.033 Uiso 1 calc . . R
B5A B 0.07835(7) 0.2496(2) 0.32003(7) 0.0274(3) Uani 1 d . . .
H5A H 0.0841 0.2341 0.2744 0.033 Uiso 1 calc . . R
B6A B 0.11540(7) 0.0871(2) 0.37495(7) 0.0273(3) Uani 1 d . . .
H6A H 0.1456 -0.0332 0.3657 0.033 Uiso 1 calc . . R
B7A B 0.06249(8) 0.3010(3) 0.46046(8) 0.0337(4) Uani 1 d . . .
H7A H 0.0583 0.3167 0.5065 0.040 Uiso 1 calc . . R
B8A B 0.02481(7) 0.4637(3) 0.40543(8) 0.0317(4) Uani 1 d . . .
H8A H -0.0047 0.5852 0.4153 0.038 Uiso 1 calc . . R
B9A B 0.00791(7) 0.3243(3) 0.33977(8) 0.0318(4) Uani 1 d . . .
H9A H -0.0329 0.3555 0.3069 0.038 Uiso 1 calc . . R
B10A B 0.03534(7) 0.0783(3) 0.35398(8) 0.0325(4) Uani 1 d . . .
H10A H 0.0126 -0.0493 0.3303 0.039 Uiso 1 calc . . R
B11A B 0.06848(8) 0.0642(3) 0.42885(8) 0.0347(4) Uani 1 d . . .
H11A H 0.0679 -0.0719 0.4544 0.042 Uiso 1 calc . . R
B12A B 0.00192(7) 0.2111(3) 0.40719(8) 0.0336(4) Uani 1 d . . .
H12A H -0.0427 0.1695 0.4182 0.040 Uiso 1 calc . . R
C1A C 0.13397(6) 0.33575(19) 0.37426(5) 0.0215(3) Uani 1 d A . .
C2A C 0.12709(6) 0.2299(2) 0.43644(6) 0.0270(3) Uani 1 d . . .
H2A H 0.1681 0.1989 0.4691 0.032 Uiso 1 calc . . R
C3A C 0.19724(6) 0.38271(19) 0.36399(6) 0.0222(3) Uani 1 d . . .
C4A C 0.23632(6) 0.5117(2) 0.40831(5) 0.0234(3) Uani 1 d A . .
C5A C 0.21908(6) 0.3079(2) 0.31851(6) 0.0254(3) Uani 1 d A . .
H5AA H 0.1916 0.2373 0.2914 0.030 Uiso 1 calc . . R
C6A C 0.28128(17) 0.8421(5) 0.42055(14) 0.0283(7) Uiso 0.45 d A 1 D
H6AA H 0.2591 0.9655 0.4134 0.034 Uiso 0.45 calc A 1 R
H6AB H 0.2860 0.8109 0.4617 0.034 Uiso 0.45 calc A 1 R
C6B C 0.29968(15) 0.7905(5) 0.42155(12) 0.0304(6) Uiso 0.55 d A 2 D
H6BA H 0.3261 0.6990 0.4462 0.036 Uiso 0.55 calc A 2 R
H6BB H 0.2836 0.8850 0.4462 0.036 Uiso 0.55 calc A 2 R
C7A C 0.3413(2) 0.8564(8) 0.4025(2) 0.0552(12) Uiso 0.45 d A 1 D
H7AA H 0.3358 0.8666 0.3609 0.083 Uiso 0.45 calc A 1 GR
H7AB H 0.3650 0.7408 0.4150 0.083 Uiso 0.45 calc A 1 GR
H7AC H 0.3625 0.9712 0.4198 0.083 Uiso 0.45 calc A 1 GR
C7B C 0.33523(14) 0.8950(5) 0.38175(15) 0.0342(6) Uiso 0.55 d A 2 D
H7BA H 0.3076 0.9678 0.3532 0.051 Uiso 0.55 calc A 2 GR
H7BB H 0.3570 0.8001 0.3626 0.051 Uiso 0.55 calc A 2 GR
H7BC H 0.3639 0.9840 0.4039 0.051 Uiso 0.55 calc A 2 GR
C11A C 0.28076(6) 0.3260(2) 0.30747(6) 0.0289(3) Uani 1 d . . .
C12A C 0.30649(7) 0.2867(2) 0.25985(7) 0.0332(3) Uani 1 d A . .
H12B H 0.2863 0.2443 0.2237 0.040 Uiso 1 calc . . R
C13A C 0.37036(8) 0.3234(3) 0.27632(8) 0.0408(4) Uani 1 d . . .
H13A H 0.4000 0.3112 0.2528 0.049 Uiso 1 calc A . R
C14A C 0.37948(7) 0.3789(3) 0.33230(8) 0.0478(5) Uani 1 d A . .
H14A H 0.4175 0.4106 0.3542 0.057 Uiso 1 calc . . R

loop_
_atom_site_aniso_label
_atom_site_aniso_U_11
_atom_site_aniso_U_22
_atom_site_aniso_U_33
_atom_site_aniso_U_23
_atom_site_aniso_U_13
_atom_site_aniso_U_12
O1 0.0249(5) 0.0428(6) 0.0240(5) 0.0082(4) -0.0046(4) -0.0093(4)
O2 0.0225(4) 0.0214(4) 0.0227(4) -0.0030(3) -0.0013(3) -0.0043(3)
O3 0.0184(4) 0.0370(5) 0.0315(5) -0.0087(4) 0.0064(4) -0.0067(4)
B3 0.0194(6) 0.0194(6) 0.0254(7) -0.0022(5) 0.0026(5) -0.0021(5)
B4 0.0166(6) 0.0251(7) 0.0219(7) -0.0034(5) -0.0010(5) -0.0013(5)
B5 0.0202(7) 0.0221(7) 0.0239(7) -0.0002(5) 0.0014(5) 0.0027(5)
B6 0.0216(7) 0.0213(7) 0.0227(7) -0.0033(5) 0.0031(5) -0.0011(5)
B7 0.0211(7) 0.0233(7) 0.0292(7) 0.0016(6) 0.0051(6) -0.0024(5)
B8 0.0175(6) 0.0247(7) 0.0300(7) -0.0057(6) 0.0032(6) -0.0034(5)
B9 0.0179(6) 0.0277(7) 0.0257(7) -0.0030(6) 0.0005(5) 0.0010(6)
B10 0.0213(7) 0.0248(7) 0.0269(7) -0.0029(6) 0.0045(6) 0.0005(6)
B11 0.0214(7) 0.0280(7) 0.0231(7) -0.0016(6) 0.0048(5) -0.0015(6)
B12 0.0179(6) 0.0260(7) 0.0290(7) -0.0029(6) 0.0048(6) -0.0022(5)
C1 0.0178(6) 0.0187(6) 0.0185(6) -0.0007(4) 0.0002(4) -0.0012(4)
C2 0.0198(6) 0.0224(6) 0.0199(6) 0.0012(5) 0.0013(5) -0.0018(5)
C3 0.0174(6) 0.0182(6) 0.0207(6) 0.0006(4) -0.0002(5) -0.0010(4)
C4 0.0209(6) 0.0202(6) 0.0229(6) -0.0007(5) 0.0009(5) -0.0021(5)
C5 0.0163(6) 0.0254(6) 0.0198(6) -0.0006(5) 0.0015(5) -0.0021(5)
C6 0.0282(7) 0.0356(8) 0.0293(7) -0.0093(6) -0.0010(6) -0.0116(6)
C7 0.0387(9) 0.0305(8) 0.0681(12) 0.0112(8) -0.0168(8) -0.0132(7)
C11 0.0225(6) 0.0196(6) 0.0246(6) -0.0020(5) 0.0035(5) -0.0030(5)
C12 0.0313(7) 0.0236(6) 0.0270(7) -0.0017(5) 0.0080(5) -0.0009(5)
C13 0.0314(7) 0.0298(7) 0.0389(8) -0.0019(6) 0.0186(6) -0.0019(6)
C14 0.0216(7) 0.0385(8) 0.0444(9) -0.0072(7) 0.0136(6) -0.0078(6)
O1A 0.0278(5) 0.0449(6) 0.0225(5) 0.0025(4) -0.0059(4) -0.0041(4)
O2A 0.0426(6) 0.0358(6) 0.0230(5) -0.0032(4) -0.0005(4) -0.0175(5)
O3A 0.0199(5) 0.0671(8) 0.0389(6) -0.0258(6) 0.0080(4) -0.0103(5)
B3A 0.0223(7) 0.0340(8) 0.0268(7) -0.0100(6) 0.0044(6) -0.0025(6)
B4A 0.0223(7) 0.0289(8) 0.0303(8) -0.0029(6) -0.0007(6) 0.0042(6)
B5A 0.0197(7) 0.0342(8) 0.0259(7) -0.0093(6) -0.0029(6) 0.0008(6)
B6A 0.0210(7) 0.0235(7) 0.0368(8) -0.0040(6) 0.0029(6) -0.0021(6)
B7A 0.0241(8) 0.0479(10) 0.0300(8) -0.0065(7) 0.0073(6) -0.0073(7)
B8A 0.0209(7) 0.0364(9) 0.0376(9) -0.0134(7) 0.0043(6) 0.0006(6)
B9A 0.0176(7) 0.0410(9) 0.0341(8) -0.0116(7) -0.0029(6) 0.0026(6)
B10A 0.0187(7) 0.0330(8) 0.0450(10) -0.0136(7) 0.0037(6) -0.0053(6)
B11A 0.0248(8) 0.0366(9) 0.0433(10) 0.0028(7) 0.0076(7) -0.0058(7)
B12A 0.0191(7) 0.0415(9) 0.0407(9) -0.0096(7) 0.0064(6) -0.0057(6)
C1A 0.0191(6) 0.0242(6) 0.0199(6) -0.0027(5) -0.0005(5) -0.0005(5)
C2A 0.0220(6) 0.0354(7) 0.0227(6) 0.0023(5) 0.0017(5) -0.0030(5)
C3A 0.0183(6) 0.0247(6) 0.0219(6) -0.0006(5) -0.0011(5) -0.0017(5)
C4A 0.0173(6) 0.0309(7) 0.0211(6) -0.0035(5) 0.0010(5) -0.0021(5)
C5A 0.0223(6) 0.0288(7) 0.0239(6) -0.0041(5) 0.0009(5) -0.0037(5)
C11A 0.0245(7) 0.0339(7) 0.0281(7) -0.0095(6) 0.0042(5) -0.0061(5)
C12A 0.0337(8) 0.0370(8) 0.0306(7) -0.0068(6) 0.0108(6) -0.0052(6)
C13A 0.0335(8) 0.0453(9) 0.0490(10) -0.0121(7) 0.0218(7) -0.0075(7)
C14A 0.0220(7) 0.0671(12) 0.0576(11) -0.0282(9) 0.0164(7) -0.0140(7)

loop_
_atom_type_symbol
_atom_type_description
_atom_type_scat_dispersion_real
_atom_type_scat_dispersion_imag
_atom_type_scat_source
C C 0.0181 0.0091 'International Tables Vol C Tables 4.2.6.8 and 6.1.1.4'
H H 0.0000 0.0000 'International Tables Vol C Tables 4.2.6.8 and 6.1.1.4'
B B 0.0090 0.0039 'International Tables Vol C Tables 4.2.6.8 and 6.1.1.4'
O O 0.0492 0.0322 'International Tables Vol C Tables 4.2.6.8 and 6.1.1.4'

loop_
_geom_angle_atom_site_label_1
_geom_angle_atom_site_label_2
_geom_angle_atom_site_label_3
_geom_angle
C5 O2 C6 115.42(10)
C14 O3 C11 106.51(11)
B7 B3 B4 108.13(10)
B8 B3 B4 60.25(8)
B8 B3 B7 60.38(8)
C1 B3 B4 57.91(7)
C1 B3 B7 105.04(10)
C1 B3 B8 104.80(10)
C2 B3 B4 103.73(10)
C2 B3 B7 58.41(8)
C2 B3 B8 104.46(10)
C2 B3 C1 57.27(7)
B3 B4 B5 108.58(10)
B8 B4 B3 59.23(8)
B8 B4 B5 108.33(10)
B9 B4 B3 107.77(10)
B9 B4 B5 59.78(8)
B9 B4 B8 60.44(8)
C1 B4 B3 59.75(7)
C1 B4 B5 58.87(8)
C1 B4 B8 105.42(10)
C1 B4 B9 105.08(10)
B6 B5 B4 107.90(10)
B6 B5 B9 107.74(10)
B6 B5 B10 59.58(8)
B9 B5 B4 59.95(8)
B9 B5 B10 60.34(8)
B10 B5 B4 108.27(10)
C1 B5 B4 58.29(7)
C1 B5 B6 59.45(8)
C1 B5 B9 104.76(10)
C1 B5 B10 105.41(10)
B5 B6 B11 108.58(10)
B10 B6 B5 60.52(8)
B10 B6 B11 60.54(8)
C1 B6 B5 58.73(8)
C1 B6 B10 105.58(10)
C1 B6 B11 104.98(10)
C2 B6 B5 104.46(10)
C2 B6 B10 104.60(10)
C2 B6 B11 58.02(8)
C2 B6 C1 57.30(7)
B3 B7 B8 59.54(8)
B3 B7 B11 108.21(10)
B3 B7 B12 108.23(11)
B8 B7 B11 108.30(11)
B8 B7 B12 60.59(8)
B12 B7 B11 59.94(8)
C2 B7 B3 59.05(8)
C2 B7 B8 104.30(10)
C2 B7 B11 58.20(8)
C2 B7 B12 104.16(10)
B3 B8 B4 60.52(8)
B3 B8 B7 60.09(8)
B3 B8 B9 108.27(10)
B3 B8 B12 107.99(10)
B4 B8 B9 59.78(8)
B4 B8 B12 107.59(10)
B7 B8 B4 108.12(10)
B7 B8 B9 107.60(10)
B7 B8 B12 59.74(8)
B9 B8 B12 59.70(8)
B4 B9 B8 59.79(8)
B4 B9 B10 108.25(10)
B4 B9 B12 107.99(10)
B5 B9 B4 60.27(8)
B5 B9 B8 108.20(10)
B5 B9 B10 59.99(8)
B5 B9 B12 108.14(10)
B10 B9 B8 108.41(10)
B12 B9 B8 60.20(8)
B12 B9 B10 60.17(8)
B5 B10 B9 59.67(8)
B5 B10 B11 107.66(10)
B5 B10 B12 107.59(10)
B6 B10 B5 59.90(8)
B6 B10 B9 107.47(10)
B6 B10 B11 60.00(8)
B6 B10 B12 107.69(10)
B9 B10 B12 59.80(9)
B11 B10 B9 107.32(10)
B11 B10 B12 59.68(8)
B6 B11 B7 108.43(10)
B6 B11 B10 59.47(8)
B6 B11 B12 107.79(10)
B7 B11 B10 108.37(10)
B12 B11 B7 59.87(8)
B12 B11 B10 60.33(8)
C2 B11 B6 59.39(8)
C2 B11 B7 58.44(8)
C2 B11 B10 104.82(10)
C2 B11 B12 104.29(10)
B7 B12 B8 59.66(8)
B7 B12 B9 107.86(10)
B7 B12 B10 108.34(10)
B7 B12 B11 60.19(8)
B9 B12 B8 60.11(9)
B9 B12 B10 60.03(8)
B10 B12 B8 108.22(10)
B11 B12 B8 107.75(10)
B11 B12 B9 107.75(10)
B11 B12 B10 59.98(8)
B4 C1 B3 62.35(8)
B4 C1 B5 62.84(8)
B4 C1 B6 113.55(10)
B5 C1 B3 113.91(9)
B5 C1 B6 61.82(8)
B6 C1 B3 113.25(10)
C2 C1 B3 60.50(8)
C2 C1 B4 109.82(10)
C2 C1 B5 109.87(10)
C2 C1 B6 61.06(8)
C3 C1 B3 116.12(10)
C3 C1 B4 122.20(10)
C3 C1 B5 122.95(10)
C3 C1 B6 117.39(10)
C3 C1 C2 117.44(10)
B3 C2 B6 115.20(10)
B7 C2 B3 62.54(8)
B7 C2 B6 115.09(10)
B11 C2 B3 115.34(10)
B11 C2 B6 62.60(8)
B11 C2 B7 63.35(9)
C1 C2 B3 62.23(8)
C1 C2 B6 61.65(8)
C1 C2 B7 112.31(10)
C1 C2 B11 112.18(10)
C1 C3 C5 116.66(10)
C4 C3 C1 121.76(11)
C4 C3 C5 121.48(11)
C3 C4 C11 126.95(12)
O1 C5 O2 124.95(12)
O1 C5 C3 123.45(12)
O2 C5 C3 111.59(10)
O2 C6 C7 107.44(12)
O3 C11 C4 118.34(11)
C12 C11 O3 109.55(12)
C12 C11 C4 131.95(12)
C11 C12 C13 106.60(12)
C14 C13 C12 106.78(12)
C13 C14 O3 110.56(13)
C4A O2A C6A 121.63(16)
C4A O2A C6B 112.57(14)
C6A O2A C6B 20.73(15)
C14A O3A C11A 106.42(12)
B4A B3A B7A 108.36(11)
B8A B3A B4A 60.42(9)
B8A B3A B7A 60.50(10)
C1A B3A B4A 58.82(8)
C1A B3A B7A 104.79(11)
C1A B3A B8A 105.59(10)
C2A B3A B4A 104.36(10)
C2A B3A B7A 57.96(9)
C2A B3A B8A 104.57(11)
C2A B3A C1A 57.17(8)
B3A B4A B5A 107.99(11)
B3A B4A B8A 59.69(9)
B3A B4A B9A 107.67(12)
B8A B4A B5A 108.24(12)
B9A B4A B5A 59.91(9)
B9A B4A B8A 60.19(9)
C1A B4A B3A 59.41(8)
C1A B4A B5A 58.44(8)
C1A B4A B8A 105.48(11)
C1A B4A B9A 104.77(11)
B6A B5A B4A 108.72(11)
B9A B5A B4A 60.01(9)
B9A B5A B6A 107.80(12)
B10A B5A B4A 108.61(11)
B10A B5A B6A 59.27(9)
B10A B5A B9A 60.42(10)
C1A B5A B4A 58.98(8)
C1A B5A B6A 59.70(8)
C1A B5A B9A 105.27(11)
C1A B5A B10A 105.52(11)
B10A B6A B5A 60.25(10)
B10A B6A B11A 60.41(10)
B11A B6A B5A 108.15(11)
C1A B6A B5A 58.13(8)
C1A B6A B10A 105.07(11)
C1A B6A B11A 105.12(11)
C2A B6A B5A 103.69(11)
C2A B6A B10A 104.50(11)
C2A B6A B11A 58.45(9)
C2A B6A C1A 57.13(8)
B3A B7A B8A 59.38(10)
B3A B7A B11A 108.51(12)
B11A B7A B8A 108.54(12)
B12A B7A B3A 107.84(12)
B12A B7A B8A 60.39(10)
B12A B7A B11A 60.06(10)
C2A B7A B3A 59.25(9)
C2A B7A B8A 104.68(11)
C2A B7A B11A 58.58(9)
C2A B7A B12A 104.47(12)
B3A B8A B4A 59.89(9)
B3A B8A B7A 60.12(9)
B3A B8A B9A 107.59(11)
B3A B8A B12A 107.64(12)
B4A B8A B7A 107.64(11)
B4A B8A B9A 59.89(9)
B4A B8A B12A 107.60(11)
B7A B8A B12A 59.40(10)
B9A B8A B7A 107.00(12)
B9A B8A B12A 59.63(10)
B4A B9A B8A 59.91(9)
B4A B9A B10A 108.12(11)
B5A B9A B4A 60.08(9)
B5A B9A B8A 108.16(11)
B5A B9A B10A 59.74(9)
B5A B9A B12A 108.13(12)
B8A B9A B10A 108.77(12)
B12A B9A B4A 108.17(11)
B12A B9A B8A 60.33(10)
B12A B9A B10A 60.50(10)
B5A B10A B9A 59.84(9)
B5A B10A B11A 108.19(11)
B5A B10A B12A 107.38(12)
B6A B10A B5A 60.48(9)
B6A B10A B9A 108.30(11)
B6A B10A B11A 60.24(9)
B6A B10A B12A 107.96(11)
B9A B10A B12A 59.46(10)
B11A B10A B9A 107.54(12)
B11A B10A B12A 59.73(10)
B6A B11A B7A 108.07(12)
B6A B11A B10A 59.35(9)
B6A B11A B12A 108.01(12)
B10A B11A B7A 108.14(13)
B10A B11A B12A 60.67(10)
B12A B11A B7A 59.67(10)
C2A B11A B6A 59.02(9)
C2A B11A B7A 58.18(9)
C2A B11A B10A 104.12(12)
C2A B11A B12A 103.86(12)
B7A B12A B8A 60.21(10)
B7A B12A B9A 107.96(12)
B7A B12A B10A 107.76(11)
B7A B12A B11A 60.26(10)
B8A B12A B10A 108.16(12)
B9A B12A B8A 60.03(10)
B9A B12A B10A 60.04(10)
B9A B12A B11A 107.90(12)
B11A B12A B8A 108.56(11)
B11A B12A B10A 59.60(10)
B3A C1A B6A 113.43(11)
B4A C1A B3A 61.77(9)
B4A C1A B6A 113.67(10)
B5A C1A B3A 113.30(10)
B5A C1A B4A 62.59(9)
B5A C1A B6A 62.17(9)
C2A C1A B3A 61.12(9)
C2A C1A B4A 109.81(10)
C2A C1A B5A 109.72(10)
C2A C1A B6A 60.72(9)
C3A C1A B3A 117.78(10)
C3A C1A B4A 122.95(11)
C3A C1A B5A 121.93(11)
C3A C1A B6A 115.98(11)
C3A C1A C2A 117.79(10)
B6A C2A B3A 115.11(11)
B7A C2A B3A 62.79(10)
B7A C2A B6A 115.13(11)
B7A C2A B11A 63.24(10)
B11A C2A B3A 115.25(11)
B11A C2A B6A 62.53(10)
C1A C2A B3A 61.70(8)
C1A C2A B6A 62.14(8)
C1A C2A B7A 112.34(11)
C1A C2A B11A 112.42(11)
C1A C3A C4A 117.09(11)
C5A C3A C1A 121.58(12)
C5A C3A C4A 121.30(12)
O1A C4A O2A 125.15(12)
O1A C4A C3A 123.91(13)
O2A C4A C3A 110.90(11)
C3A C5A C11A 126.48(12)
C7A C6A O2A 105.6(3)
O2A C6B C7B 108.0(2)
O3A C11A C5A 117.74(12)
C12A C11A O3A 109.64(12)
C12A C11A C5A 132.50(13)
C11A C12A C13A 106.50(13)
C14A C13A C12A 106.63(14)
C13A C14A O3A 110.81(14)

loop_
_geom_bond_atom_site_label_1
_geom_bond_atom_site_label_2
_geom_bond_distance
O1 C5 1.2060(16)
O2 C5 1.3253(16)
O2 C6 1.4615(15)
O3 C11 1.3747(16)
O3 C14 1.3664(17)
B3 B4 1.784(2)
B3 B7 1.771(2)
B3 B8 1.761(2)
B3 C1 1.7400(18)
B3 C2 1.7117(19)
B4 B5 1.785(2)
B4 B8 1.779(2)
B4 B9 1.779(2)
B4 C1 1.7065(18)
B5 B6 1.771(2)
B5 B9 1.776(2)
B5 B10 1.782(2)
B5 C1 1.7172(18)
B6 B10 1.765(2)
B6 B11 1.775(2)
B6 C1 1.7301(19)
B6 C2 1.7204(19)
B7 B8 1.776(2)
B7 B11 1.783(2)
B7 B12 1.778(2)
B7 C2 1.7001(19)
B8 B9 1.791(2)
B8 B12 1.793(2)
B9 B10 1.788(2)
B9 B12 1.784(2)
B10 B11 1.784(2)
B10 B12 1.791(2)
B11 B12 1.779(2)
B11 C2 1.6956(19)
C1 C2 1.6544(17)
C1 C3 1.4994(17)
C3 C4 1.3414(18)
C3 C5 1.5061(16)
C4 C11 1.4370(18)
C6 C7 1.480(2)
C11 C12 1.3613(19)
C12 C13 1.419(2)
C13 C14 1.344(2)
O1A C4A 1.1990(16)
O2A C4A 1.3231(17)
O2A C6A 1.480(3)
O2A C6B 1.491(3)
O3A C11A 1.3724(17)
O3A C14A 1.3648(18)
B3A B4A 1.769(2)
B3A B7A 1.779(2)
B3A B8A 1.765(2)
B3A C1A 1.7283(19)
B3A C2A 1.719(2)
B4A B5A 1.779(2)
B4A B8A 1.778(2)
B4A B9A 1.778(2)
B4A C1A 1.7176(19)
B5A B6A 1.778(2)
B5A B9A 1.776(2)
B5A B10A 1.774(2)
B5A C1A 1.7077(19)
B6A B10A 1.757(2)
B6A B11A 1.773(2)
B6A C1A 1.736(2)
B6A C2A 1.713(2)
B7A B8A 1.785(3)
B7A B11A 1.781(3)
B7A B12A 1.771(2)
B7A C2A 1.695(2)
B8A B9A 1.783(2)
B8A B12A 1.789(3)
B9A B10A 1.786(2)
B9A B12A 1.776(3)
B10A B11A 1.776(3)
B10A B12A 1.795(2)
B11A B12A 1.778(2)
B11A C2A 1.703(2)
C1A C2A 1.6494(18)
C1A C3A 1.4970(18)
C3A C4A 1.5069(17)
C3A C5A 1.3404(19)
C5A C11A 1.4392(19)
C6A C7A 1.467(5)
C6B C7B 1.497(4)
C11A C12A 1.360(2)
C12A C13A 1.422(2)
C13A C14A 1.340(2)
